data_7218797
loop_
_publ_author_name
'Wan, Chong-Qing'
'Sun, Xiao-Li'
'Li, Ai-Min'
'Sun, Xin-Zhan'
'Lee, Hung Kay'
'Han, Hong-Liang'
'Che, Guang-Bo'

_publ_section_title
;
 A series of silver(i) coordination polymers of a new linear
 4-((pyridin-4-ylthio)methyl)pyridine ligand: the role of organic and
 inorganic anions
;
_journal_issue 4
_journal_name_full CrystEngComm
_journal_page_first 797
_journal_paper_doi 10.1039/C4CE02029D
_journal_volume 17
_journal_year 2015
_chemical_formula_sum 'C30 H40 Ag2 N4 O9 S2'
_chemical_formula_weight 880.52
_chemical_name_systematic
;
 ?
;
_space_group_crystal_system monoclinic
_space_group_IT_number 15
_space_group_name_Hall '-C 2yc'
_space_group_name_H-M_alt 'C 1 2/c 1'
_symmetry_space_group_name_Hall '-C 2yc'
_symmetry_space_group_name_H-M 'C 1 2/c 1'
_atom_sites_solution_hydrogens Constr
_audit_creation_method SHELXL-2014
_cell_angle_alpha 90
_cell_angle_beta 115.532(18)
_cell_angle_gamma 90
_cell_formula_units_Z 8
_cell_length_a 22.109(16)
_cell_length_b 18.660(14)
_cell_length_c 18.80(2)
_cell_measurement_temperature 296(2)
_cell_volume 6999(10)
_computing_structure_refinement 'SHELXL-2014 (Sheldrick, 2014)'
_diffrn_ambient_temperature 296(2)
_diffrn_measured_fraction_theta_full 0.974
_diffrn_measured_fraction_theta_max 0.991
_diffrn_radiation_type MoK\a
_diffrn_radiation_wavelength 0.71073
_diffrn_reflns_av_R_equivalents 0.2054
_diffrn_reflns_av_unetI/netI 0.2133
_diffrn_reflns_Laue_measured_fraction_full 0.974
_diffrn_reflns_Laue_measured_fraction_max 0.991
_diffrn_reflns_limit_h_max 26
_diffrn_reflns_limit_h_min -26
_diffrn_reflns_limit_k_max 22
_diffrn_reflns_limit_k_min -22
_diffrn_reflns_limit_l_max 21
_diffrn_reflns_limit_l_min -22
_diffrn_reflns_number 17245
_diffrn_reflns_point_group_measured_fraction_full 0.974
_diffrn_reflns_point_group_measured_fraction_max 0.991
_diffrn_reflns_theta_full 25.242
_diffrn_reflns_theta_max 25.098
_diffrn_reflns_theta_min 4.214
_exptl_absorpt_coefficient_mu 1.295
_exptl_absorpt_correction_T_max 0.7456
_exptl_absorpt_correction_T_min 0.5499
_exptl_absorpt_correction_type multi-scan
_exptl_absorpt_process_details SADABS
_exptl_crystal_colour Colorless
_exptl_crystal_density_diffrn 1.671
_exptl_crystal_description Block
_exptl_crystal_F_000 3568
_exptl_crystal_size_max 0.26
_exptl_crystal_size_mid 0.20
_exptl_crystal_size_min 0.15
_refine_diff_density_max 1.059
_refine_diff_density_min -0.647
_refine_diff_density_rms 0.101
_refine_ls_extinction_method none
_refine_ls_goodness_of_fit_ref 1.024
_refine_ls_hydrogen_treatment constr
_refine_ls_matrix_type full
_refine_ls_number_parameters 431
_refine_ls_number_reflns 6190
_refine_ls_number_restraints 57
_refine_ls_restrained_S_all 1.024
_refine_ls_R_factor_all 0.2169
_refine_ls_R_factor_gt 0.0866
_refine_ls_shift/su_max 0.001
_refine_ls_shift/su_mean 0.000
_refine_ls_structure_factor_coef Fsqd
_refine_ls_weighting_details 'w=1/[\s^2^(Fo^2^)+28.9859P] where P=(Fo^2^+2Fc^2^)/3'
_refine_ls_weighting_scheme calc
_refine_ls_wR_factor_gt 0.1918
_refine_ls_wR_factor_ref 0.2564
_reflns_Friedel_coverage 0.000
_reflns_number_gt 2451
_reflns_number_total 6190
_reflns_threshold_expression 'I > 2\s(I)'
_cod_data_source_file c4ce02029d2.cif
_cod_data_source_block CCDC999952
_cod_depositor_comments
;
The following automatic conversions were performed:

'_exptl_absorpt_correction_type' value 'Multi-SCAN' changed to
'multi-scan' according to
/usr/data/users/saulius/crontab/automatic-downloads/rss-feeds/RSC/lib/dictionaries/cif_core.dic
dictionary named 'cif_core.dic' version 2.4.2 from 2011-04-26.

Automatic conversion script
Id: cif_fix_values 2827 2014-09-09 07:05:25Z andrius 

 Adding full bibliography for 7218794--7218803.cif.
;
_cod_database_code 7218797
_shelx_space_group_comment
;
The symmetry employed for this shelxl refinement is uniquely defined
by the following loop, which should always be used as a source of
symmetry information in preference to the above space-group names.
They are only intended as comments.
;
_shelxl_version_number 2014-3

loop_
_space_group_symop_operation_xyz
'x, y, z'
'-x, y, -z+1/2'
'x+1/2, y+1/2, z'
'-x+1/2, y+1/2, -z+1/2'
'-x, -y, -z'
'x, -y, z-1/2'
'-x+1/2, -y+1/2, -z'
'x+1/2, -y+1/2, z-1/2'

loop_
_atom_site_label
_atom_site_type_symbol
_atom_site_fract_x
_atom_site_fract_y
_atom_site_fract_z
_atom_site_U_iso_or_equiv
_atom_site_adp_type
_atom_site_occupancy
_atom_site_site_symmetry_order
_atom_site_calc_flag
_atom_site_refinement_flags_posn
_atom_site_refinement_flags_adp
_atom_site_refinement_flags_occupancy
_atom_site_disorder_assembly
_atom_site_disorder_group
Ag1 Ag 0.81716(6) 0.55346(7) 0.45826(7) 0.0871(5) Uani 1 1 d . . . . .
Ag2 Ag 0.69328(6) 0.48899(8) 0.30825(7) 0.0969(6) Uani 1 1 d . . . . .
S1 S 0.5724(2) 0.4788(3) 0.6135(3) 0.1064(15) Uani 1 1 d . . . . .
O1 O 1.0214(9) 0.2384(8) 0.5700(9) 0.152(6) Uani 1 1 d . . . . .
O2 O 1.0008(6) 0.2579(7) 0.4484(8) 0.121(4) Uani 1 1 d . . . . .
O3 O 0.7032(8) 0.3527(8) 0.3133(11) 0.149(5) Uani 1 1 d . . . . .
O4 O 0.7779(8) 0.4032(8) 0.4222(10) 0.136(6) Uani 1 1 d . . . . .
N1 N 0.3932(6) 0.4973(9) 0.6663(6) 0.080(4) Uani 1 1 d . . . . .
N2 N 0.7402(5) 0.5604(7) 0.5003(6) 0.062(3) Uani 1 1 d . . . . .
N3 N 0.8954(5) 0.5358(7) 0.4215(6) 0.065(3) Uani 1 1 d . . . . .
N4 N 1.2398(6) 0.5083(10) 0.2486(6) 0.091(4) Uani 1 1 d . . . . .
C1 C 0.4230(7) 0.5582(9) 0.6577(8) 0.078(4) Uani 1 1 d . . . . .
H1A H 0.4059 0.6022 0.6636 0.094 Uiso 1 1 calc R U . . .
C2 C 0.4775(7) 0.5570(8) 0.6407(8) 0.071(4) Uani 1 1 d . . . . .
H2A H 0.4969 0.5995 0.6350 0.085 Uiso 1 1 calc R U . . .
C3 C 0.5031(6) 0.4912(9) 0.6320(7) 0.071(4) Uani 1 1 d . . . . .
C4 C 0.4705(7) 0.4306(8) 0.6405(8) 0.073(4) Uani 1 1 d . . . . .
H4A H 0.4845 0.3853 0.6332 0.088 Uiso 1 1 calc R U . . .
C5 C 0.4182(7) 0.4375(11) 0.6595(8) 0.089(5) Uani 1 1 d . . . . .
H5A H 0.3993 0.3959 0.6682 0.107 Uiso 1 1 calc R U . . .
C6 C 0.5925(6) 0.5688(6) 0.5963(8) 0.061(4) Uani 1 1 d . . . . .
H6A H 0.5526 0.5932 0.5592 0.073 Uiso 1 1 calc R U . . .
H6B H 0.6109 0.5957 0.6452 0.073 Uiso 1 1 calc R U . . .
C7 C 0.6460(6) 0.5621(8) 0.5615(7) 0.066(4) Uani 1 1 d . . . . .
C8 C 0.6724(7) 0.6236(8) 0.5476(8) 0.080(4) Uani 1 1 d . . . . .
H8A H 0.6594 0.6678 0.5591 0.096 Uiso 1 1 calc R U . . .
C9 C 0.7187(7) 0.6198(8) 0.5162(8) 0.074(4) Uani 1 1 d . . . . .
H9A H 0.7352 0.6625 0.5061 0.089 Uiso 1 1 calc R U . . .
C10 C 0.7157(6) 0.4997(8) 0.5126(6) 0.061(4) Uani 1 1 d . . . . .
H10A H 0.7307 0.4567 0.5010 0.074 Uiso 1 1 calc R U . . .
C11 C 0.6676(6) 0.4981(7) 0.5429(7) 0.063(4) Uani 1 1 d . . . . .
H11A H 0.6505 0.4547 0.5503 0.076 Uiso 1 1 calc R U . . .
C12 C 0.9163(7) 0.4691(9) 0.4193(8) 0.076(4) Uani 1 1 d . . . . .
H12A H 0.8937 0.4324 0.4311 0.091 Uiso 1 1 calc R U . . .
C13 C 0.9667(7) 0.4500(9) 0.4018(8) 0.081(4) Uani 1 1 d . . . . .
H13A H 0.9779 0.4020 0.4017 0.097 Uiso 1 1 calc R U . . .
C14 C 1.0012(6) 0.5018(10) 0.3842(7) 0.078(5) Uani 1 1 d D . . . .
C15 C 0.9820(8) 0.5753(10) 0.3863(8) 0.089(5) Uani 1 1 d . . . . .
H15A H 1.0047 0.6129 0.3761 0.107 Uiso 1 1 calc R U . . .
C16 C 0.9287(7) 0.5876(9) 0.4042(8) 0.076(4) Uani 1 1 d . . . . .
H16A H 0.9150 0.6348 0.4042 0.091 Uiso 1 1 calc R U . . .
S2 S 1.0677(3) 0.4692(4) 0.3641(4) 0.088(3) Uani 0.72(2) 1 d D . P A 1
C17 C 1.102(5) 0.5537(14) 0.349(7) 0.131(6) Uani 0.72(2) 1 d D . P A 1
H17A H 1.0664 0.5846 0.3130 0.157 Uiso 0.72(2) 1 calc R U P A 1
H17B H 1.1261 0.5787 0.3981 0.157 Uiso 0.72(2) 1 calc R U P A 1
C17' C 1.044(4) 0.477(3) 0.341(5) 0.088(3) Uani 0.28(2) 1 d D . P A 2
H17C H 1.0170 0.4679 0.2859 0.106 Uiso 0.28(2) 1 calc R U P A 2
H17D H 1.0706 0.4350 0.3658 0.106 Uiso 0.28(2) 1 calc R U P A 2
S2' S 1.098(3) 0.5557(15) 0.355(5) 0.131(6) Uani 0.28(2) 1 d D . P A 2
C18 C 1.1495(6) 0.5311(10) 0.3117(8) 0.079(5) Uani 1 1 d D . . . .
C19 C 1.1651(8) 0.4649(11) 0.2987(8) 0.089(5) Uani 1 1 d . . . . .
H19A H 1.1454 0.4258 0.3111 0.107 Uiso 1 1 calc R U . . .
C20 C 1.2112(7) 0.4535(10) 0.2661(8) 0.086(5) Uani 1 1 d . . . . .
H20A H 1.2213 0.4070 0.2569 0.104 Uiso 1 1 calc R U . . .
C30 C 0.7556(12) 0.3536(12) 0.3835(14) 0.100(6) Uani 1 1 d . . . . .
C21 C 1.2224(8) 0.5750(11) 0.2611(8) 0.092(5) Uani 1 1 d . . . . .
H21A H 1.2414 0.6141 0.2476 0.111 Uiso 1 1 calc R U . . .
C22 C 1.1798(8) 0.5867(10) 0.2916(8) 0.098(5) Uani 1 1 d . . . . .
H22A H 1.1700 0.6336 0.2997 0.118 Uiso 1 1 calc R U . . .
C23 C 0.9838(12) 0.2368(10) 0.4982(14) 0.107(6) Uani 1 1 d . . . . .
C24 C 0.9174(9) 0.1949(11) 0.4745(9) 0.110(6) Uani 1 1 d D U . . .
H24A H 0.9299 0.1443 0.4853 0.132 Uiso 1 1 calc R U . . .
C25 C 0.8728(9) 0.1999(10) 0.3878(9) 0.120(6) Uani 1 1 d D U . . .
H25A H 0.9004 0.1963 0.3594 0.144 Uiso 1 1 calc R U . . .
H25B H 0.8424 0.1594 0.3726 0.144 Uiso 1 1 calc R U . . .
C26 C 0.8329(10) 0.2665(11) 0.3632(11) 0.132(7) Uani 1 1 d D U . . .
H26A H 0.8017 0.2629 0.3080 0.158 Uiso 1 1 calc R U . . .
H26B H 0.8626 0.3066 0.3690 0.158 Uiso 1 1 calc R U . . .
C27 C 0.7940(10) 0.2804(12) 0.4120(11) 0.128(7) Uani 1 1 d D U . . .
H27A H 0.7615 0.2417 0.4030 0.154 Uiso 1 1 calc R U . . .
C28 C 0.8420(11) 0.2826(11) 0.4977(10) 0.131(7) Uani 1 1 d D U . . .
H28A H 0.8742 0.3210 0.5074 0.157 Uiso 1 1 calc R U . . .
H28B H 0.8180 0.2911 0.5296 0.157 Uiso 1 1 calc R U . . .
C29 C 0.8771(11) 0.2124(11) 0.5185(13) 0.153(8) Uani 1 1 d D U . . .
H29A H 0.8440 0.1750 0.5087 0.183 Uiso 1 1 calc R U . . .
H29B H 0.9065 0.2122 0.5745 0.183 Uiso 1 1 calc R U . . .
O1W O 0.6252(6) 0.1988(6) -0.0296(6) 0.114(4) Uani 1 1 d . . . . .
O2W O 0.7285(6) 0.1944(6) 0.1211(7) 0.123(4) Uani 1 1 d . . . . .
O3W O 0.6603(9) 0.2538(9) 0.1895(10) 0.185(6) Uani 1 1 d . . . . .
O4W O 0.8525(7) 0.2530(10) 0.1562(7) 0.174(6) Uani 1 1 d . . . . .
O5W O 0.9648(8) 0.2815(14) 0.2970(9) 0.244(11) Uani 1 1 d . . . . .
H1WB H 0.6660 0.1882 0.0083 0.367 Uiso 1 1 d R U . . .
H5WB H 1.0036 0.2801 0.3399 0.367 Uiso 1 1 d R U . . .
H1WA H 0.6007 0.2149 -0.0050 0.367 Uiso 1 1 d R U . . .
H4WB H 0.8594 0.2710 0.1158 0.367 Uiso 1 1 d R U . . .
H2WB H 0.7049 0.2164 0.1444 0.367 Uiso 1 1 d R U . . .
H3WB H 0.6157 0.2567 0.1544 0.367 Uiso 1 1 d R U . . .
H3WA H 0.6724 0.2864 0.2272 0.367 Uiso 1 1 d R U . . .
H2WA H 0.7681 0.2154 0.1328 0.367 Uiso 1 1 d R U . . .
H4WA H 0.8720 0.2835 0.1962 0.367 Uiso 1 1 d R U . . .
H5WA H 0.9689 0.2359 0.2859 0.367 Uiso 1 1 d R U . . .

loop_
_atom_site_aniso_label
_atom_site_aniso_U_11
_atom_site_aniso_U_22
_atom_site_aniso_U_33
_atom_site_aniso_U_23
_atom_site_aniso_U_13
_atom_site_aniso_U_12
Ag1 0.0732(8) 0.1207(11) 0.0971(8) 0.0098(7) 0.0647(7) 0.0079(7)
Ag2 0.0734(8) 0.1548(14) 0.0912(8) 0.0021(8) 0.0626(7) -0.0012(8)
S1 0.098(3) 0.117(4) 0.146(4) 0.025(3) 0.093(3) 0.018(3)
O1 0.171(15) 0.163(14) 0.122(10) -0.006(10) 0.064(11) -0.038(11)
O2 0.101(9) 0.158(12) 0.126(10) -0.006(9) 0.069(8) 0.000(8)
O3 0.125(12) 0.137(12) 0.207(15) 0.011(12) 0.093(12) 0.031(10)
O4 0.160(13) 0.084(10) 0.228(16) -0.030(10) 0.144(13) -0.016(9)
N1 0.051(7) 0.131(13) 0.066(7) 0.015(8) 0.031(6) 0.015(8)
N2 0.064(7) 0.063(8) 0.079(7) 0.001(6) 0.051(6) -0.004(6)
N3 0.053(6) 0.096(10) 0.060(6) -0.012(6) 0.038(5) 0.000(6)
N4 0.057(7) 0.172(15) 0.059(7) 0.010(9) 0.041(6) -0.008(9)
C1 0.066(9) 0.095(12) 0.090(10) -0.014(9) 0.048(8) 0.001(9)
C2 0.078(9) 0.069(10) 0.086(9) -0.001(8) 0.055(8) -0.002(8)
C3 0.058(8) 0.105(13) 0.058(7) 0.026(8) 0.031(7) -0.003(9)
C4 0.073(9) 0.077(11) 0.082(9) 0.025(8) 0.045(8) 0.005(8)
C5 0.056(9) 0.136(16) 0.094(11) 0.039(11) 0.050(9) 0.020(10)
C6 0.054(7) 0.054(9) 0.107(9) -0.002(7) 0.067(7) -0.008(6)
C7 0.056(8) 0.089(12) 0.064(8) -0.005(8) 0.038(7) -0.001(8)
C8 0.089(11) 0.061(10) 0.123(12) 0.011(9) 0.075(10) 0.002(8)
C9 0.083(10) 0.056(10) 0.115(11) -0.003(8) 0.073(9) -0.006(8)
C10 0.062(8) 0.076(11) 0.055(7) 0.003(7) 0.033(7) 0.000(8)
C11 0.068(8) 0.062(10) 0.076(8) 0.002(7) 0.048(7) -0.004(7)
C12 0.064(9) 0.093(13) 0.082(9) -0.024(9) 0.041(8) -0.014(9)
C13 0.072(9) 0.095(12) 0.100(11) -0.032(9) 0.060(9) -0.013(9)
C14 0.058(9) 0.130(16) 0.049(7) -0.007(9) 0.025(7) 0.004(10)
C15 0.082(11) 0.114(15) 0.088(10) 0.019(10) 0.053(9) -0.005(10)
C16 0.068(9) 0.091(11) 0.087(10) -0.001(9) 0.050(8) -0.004(8)
S2 0.088(5) 0.094(5) 0.094(5) -0.001(3) 0.051(4) -0.002(4)
C17 0.112(11) 0.121(10) 0.183(16) -0.028(9) 0.086(9) -0.005(8)
C17' 0.088(5) 0.094(5) 0.094(5) -0.001(3) 0.051(4) -0.002(4)
S2' 0.112(11) 0.121(10) 0.183(16) -0.028(9) 0.086(9) -0.005(8)
C18 0.055(9) 0.132(15) 0.063(8) -0.017(9) 0.039(7) -0.010(9)
C19 0.076(10) 0.139(16) 0.071(9) -0.026(10) 0.049(8) -0.015(10)
C20 0.077(10) 0.119(14) 0.081(9) -0.034(9) 0.050(9) -0.023(10)
C30 0.109(17) 0.089(17) 0.139(18) 0.010(15) 0.089(15) 0.001(15)
C21 0.079(11) 0.138(17) 0.070(10) -0.001(10) 0.041(9) 0.014(11)
C22 0.097(13) 0.141(16) 0.083(11) 0.005(10) 0.063(11) 0.025(11)
C23 0.139(19) 0.096(15) 0.114(15) -0.007(13) 0.080(16) 0.010(13)
C24 0.112(12) 0.133(13) 0.096(11) -0.004(10) 0.057(10) -0.009(10)
C25 0.112(12) 0.120(13) 0.139(13) -0.015(11) 0.064(11) 0.002(10)
C26 0.142(14) 0.143(14) 0.133(12) -0.022(11) 0.081(11) 0.025(12)
C27 0.136(14) 0.119(14) 0.155(14) 0.003(11) 0.086(12) 0.011(11)
C28 0.176(16) 0.109(13) 0.129(12) -0.011(11) 0.086(12) 0.024(11)
C29 0.167(16) 0.167(17) 0.143(13) 0.006(12) 0.085(13) -0.007(13)
O1W 0.128(10) 0.120(9) 0.126(8) -0.011(7) 0.086(8) 0.000(7)
O2W 0.119(10) 0.131(10) 0.128(9) 0.015(8) 0.064(8) -0.008(8)
O3W 0.181(16) 0.187(15) 0.211(15) 0.004(12) 0.109(14) 0.043(12)
O4W 0.125(11) 0.31(2) 0.108(9) 0.014(11) 0.069(9) -0.015(12)
O5W 0.132(13) 0.49(4) 0.124(10) -0.039(16) 0.071(10) -0.061(17)

loop_
_atom_type_symbol
_atom_type_description
_atom_type_scat_dispersion_real
_atom_type_scat_dispersion_imag
_atom_type_scat_source
C C 0.0033 0.0016 'International Tables Vol C Tables 4.2.6.8 and 6.1.1.4'
H H 0.0000 0.0000 'International Tables Vol C Tables 4.2.6.8 and 6.1.1.4'
Ag Ag -0.8971 1.1015 'International Tables Vol C Tables 4.2.6.8 and 6.1.1.4'
N N 0.0061 0.0033 'International Tables Vol C Tables 4.2.6.8 and 6.1.1.4'
O O 0.0106 0.0060 'International Tables Vol C Tables 4.2.6.8 and 6.1.1.4'
S S 0.1246 0.1234 'International Tables Vol C Tables 4.2.6.8 and 6.1.1.4'

loop_
_geom_angle_atom_site_label_1
_geom_angle_atom_site_label_2
_geom_angle_atom_site_label_3
_geom_angle
_geom_angle_site_symmetry_1
_geom_angle_site_symmetry_3
N3 Ag1 N2 174.2(5) . .
N3 Ag1 Ag2 99.3(3) . .
N2 Ag1 Ag2 80.5(3) . .
N1 Ag2 N4 158.1(5) 5_666 2_755
N1 Ag2 O3 100.3(5) 5_666 .
N4 Ag2 O3 96.7(6) 2_755 .
N1 Ag2 Ag1 105.1(3) 5_666 .
N4 Ag2 Ag1 82.3(3) 2_755 .
O3 Ag2 Ag1 108.3(4) . .
C3 S1 C6 102.8(7) . .
C30 O3 Ag2 92.8(13) . .
C5 N1 C1 117.8(14) . .
C5 N1 Ag2 125.8(12) . 5_666
C1 N1 Ag2 116.4(11) . 5_666
C9 N2 C10 118.4(11) . .
C9 N2 Ag1 124.1(9) . .
C10 N2 Ag1 117.4(9) . .
C12 N3 C16 115.7(12) . .
C12 N3 Ag1 119.3(9) . .
C16 N3 Ag1 124.8(10) . .
C20 N4 C21 117.9(14) . .
C20 N4 Ag2 119.4(13) . 2_755
C21 N4 Ag2 122.5(12) . 2_755
N1 C1 C2 122.2(14) . .
N1 C1 H1A 118.9 . .
C2 C1 H1A 118.9 . .
C1 C2 C3 118.9(14) . .
C1 C2 H2A 120.6 . .
C3 C2 H2A 120.6 . .
C4 C3 C2 116.6(13) . .
C4 C3 S1 117.7(13) . .
C2 C3 S1 125.6(11) . .
C5 C4 C3 119.8(15) . .
C5 C4 H4A 120.1 . .
C3 C4 H4A 120.1 . .
N1 C5 C4 124.5(16) . .
N1 C5 H5A 117.8 . .
C4 C5 H5A 117.8 . .
C7 C6 S1 106.7(8) . .
C7 C6 H6A 110.4 . .
S1 C6 H6A 110.4 . .
C7 C6 H6B 110.4 . .
S1 C6 H6B 110.4 . .
H6A C6 H6B 108.6 . .
C8 C7 C11 117.1(12) . .
C8 C7 C6 118.0(12) . .
C11 C7 C6 124.9(12) . .
C7 C8 C9 119.6(13) . .
C7 C8 H8A 120.2 . .
C9 C8 H8A 120.2 . .
N2 C9 C8 123.7(12) . .
N2 C9 H9A 118.1 . .
C8 C9 H9A 118.1 . .
N2 C10 C11 121.9(12) . .
N2 C10 H10A 119.0 . .
C11 C10 H10A 119.0 . .
C7 C11 C10 119.1(12) . .
C7 C11 H11A 120.4 . .
C10 C11 H11A 120.4 . .
N3 C12 C13 126.3(15) . .
N3 C12 H12A 116.9 . .
C13 C12 H12A 116.9 . .
C12 C13 C14 119.0(15) . .
C12 C13 H13A 120.5 . .
C14 C13 H13A 120.5 . .
C13 C14 C15 117.9(12) . .
C13 C14 C17' 117(2) . .
C15 C14 C17' 123(3) . .
C13 C14 S2 114.3(13) . .
C15 C14 S2 127.7(13) . .
C16 C15 C14 117.2(13) . .
C16 C15 H15A 121.4 . .
C14 C15 H15A 121.4 . .
N3 C16 C15 123.9(15) . .
N3 C16 H16A 118.1 . .
C15 C16 H16A 118.1 . .
C14 S2 C17 100.2(14) . .
C18 C17 S2 104.1(15) . .
C18 C17 H17A 110.9 . .
S2 C17 H17A 110.9 . .
C18 C17 H17B 110.9 . .
S2 C17 H17B 110.9 . .
H17A C17 H17B 108.9 . .
C14 C17' S2' 101.4(19) . .
C14 C17' H17C 111.5 . .
S2' C17' H17C 111.5 . .
C14 C17' H17D 111.5 . .
S2' C17' H17D 111.5 . .
H17C C17' H17D 109.3 . .
C18 S2' C17' 103.8(17) . .
C19 C18 C22 117.0(13) . .
C19 C18 C17 127.9(17) . .
C22 C18 C17 115.1(16) . .
C19 C18 S2' 127.6(16) . .
C22 C18 S2' 115.4(16) . .
C18 C19 C20 120.8(16) . .
C18 C19 H19A 119.6 . .
C20 C19 H19A 119.6 . .
N4 C20 C19 120.3(16) . .
N4 C20 H20A 119.8 . .
C19 C20 H20A 119.8 . .
O4 C30 O3 126(2) . .
O4 C30 C27 118(2) . .
O3 C30 C27 116(2) . .
C22 C21 N4 122.6(17) . .
C22 C21 H21A 118.7 . .
N4 C21 H21A 118.7 . .
C21 C22 C18 121.4(17) . .
C21 C22 H22A 119.3 . .
C18 C22 H22A 119.3 . .
O2 C23 O1 123(2) . .
O2 C23 C24 121(2) . .
O1 C23 C24 115.6(18) . .
C29 C24 C25 108.6(16) . .
C29 C24 C23 116.7(16) . .
C25 C24 C23 112.2(16) . .
C29 C24 H24A 106.2 . .
C25 C24 H24A 106.2 . .
C23 C24 H24A 106.2 . .
C26 C25 C24 114.6(16) . .
C26 C25 H25A 108.6 . .
C24 C25 H25A 108.6 . .
C26 C25 H25B 108.6 . .
C24 C25 H25B 108.6 . .
H25A C25 H25B 107.6 . .
C25 C26 C27 111.7(16) . .
C25 C26 H26A 109.3 . .
C27 C26 H26A 109.3 . .
C25 C26 H26B 109.3 . .
C27 C26 H26B 109.3 . .
H26A C26 H26B 107.9 . .
C28 C27 C26 109.1(16) . .
C28 C27 C30 111.7(18) . .
C26 C27 C30 107.7(14) . .
C28 C27 H27A 109.4 . .
C26 C27 H27A 109.4 . .
C30 C27 H27A 109.4 . .
C29 C28 C27 107.9(17) . .
C29 C28 H28A 110.1 . .
C27 C28 H28A 110.1 . .
C29 C28 H28B 110.1 . .
C27 C28 H28B 110.1 . .
H28A C28 H28B 108.4 . .
C28 C29 C24 114.6(17) . .
C28 C29 H29A 108.6 . .
C24 C29 H29A 108.6 . .
C28 C29 H29B 108.6 . .
C24 C29 H29B 108.6 . .
H29A C29 H29B 107.6 . .
H1WB O1W H1WA 106.7 . .
H2WB O2W H2WA 112.8 . .
H3WB O3W H3WA 113.4 . .
H4WB O4W H4WA 106.0 . .
H5WB O5W H5WA 91.6 . .

loop_
_geom_bond_atom_site_label_1
_geom_bond_atom_site_label_2
_geom_bond_distance
_geom_bond_site_symmetry_2
Ag1 N3 2.147(10) .
Ag1 N2 2.167(9) .
Ag1 Ag2 3.201(3) .
Ag2 N1 2.177(12) 5_666
Ag2 N4 2.196(11) 2_755
Ag2 O3 2.551(16) .
S1 C3 1.726(14) .
S1 C6 1.800(12) .
O1 C23 1.24(2) .
O2 C23 1.215(18) .
O3 C30 1.33(2) .
O4 C30 1.15(2) .
N1 C5 1.275(18) .
N1 C1 1.357(18) .
N1 Ag2 2.177(12) 5_666
N2 C9 1.292(15) .
N2 C10 1.318(15) .
N3 C12 1.335(17) .
N3 C16 1.336(16) .
N4 C20 1.317(19) .
N4 C21 1.35(2) .
N4 Ag2 2.196(11) 2_755
C1 C2 1.375(18) .
C1 H1A 0.9300 .
C2 C3 1.392(19) .
C2 H2A 0.9300 .
C3 C4 1.386(18) .
C4 C5 1.355(18) .
C4 H4A 0.9300 .
C5 H5A 0.9300 .
C6 C7 1.585(14) .
C6 H6A 0.9700 .
C6 H6B 0.9700 .
C7 C8 1.361(18) .
C7 C11 1.385(17) .
C8 C9 1.386(16) .
C8 H8A 0.9300 .
C9 H9A 0.9300 .
C10 C11 1.405(16) .
C10 H10A 0.9300 .
C11 H11A 0.9300 .
C12 C13 1.339(18) .
C12 H12A 0.9300 .
C13 C14 1.36(2) .
C13 H13A 0.9300 .
C14 C15 1.44(2) .
C14 C17' 1.56(2) .
C14 S2 1.775(13) .
C15 C16 1.378(18) .
C15 H15A 0.9300 .
C16 H16A 0.9300 .
S2 C17 1.82(2) .
C17 C18 1.549(19) .
C17 H17A 0.9700 .
C17 H17B 0.9700 .
C17' S2' 1.83(2) .
C17' H17C 0.9700 .
C17' H17D 0.9700 .
S2' C18 1.723(18) .
C18 C19 1.33(2) .
C18 C22 1.37(2) .
C19 C20 1.414(19) .
C19 H19A 0.9300 .
C20 H20A 0.9300 .
C30 C27 1.57(3) .
C21 C22 1.316(19) .
C21 H21A 0.9300 .
C22 H22A 0.9300 .
C23 C24 1.55(3) .
C24 C29 1.491(14) .
C24 C25 1.501(14) .
C24 H24A 0.9800 .
C25 C26 1.477(14) .
C25 H25A 0.9700 .
C25 H25B 0.9700 .
C26 C27 1.528(14) .
C26 H26A 0.9700 .
C26 H26B 0.9700 .
C27 C28 1.500(15) .
C27 H27A 0.9800 .
C28 C29 1.485(14) .
C28 H28A 0.9700 .
C28 H28B 0.9700 .
C29 H29A 0.9700 .
C29 H29B 0.9700 .
O1W H1WB 0.8987 .
O1W H1WA 0.9018 .
O2W H2WB 0.9111 .
O2W H2WA 0.8956 .
O3W H3WB 0.9211 .
O3W H3WA 0.8832 .
O4W H4WB 0.9022 .
O4W H4WA 0.8919 .
O5W H5WB 0.8899 .
O5W H5WA 0.8901 .

loop_
_geom_torsion_atom_site_label_1
_geom_torsion_atom_site_label_2
_geom_torsion_atom_site_label_3
_geom_torsion_atom_site_label_4
_geom_torsion
_geom_torsion_site_symmetry_1
C5 N1 C1 C2 1(2) .
Ag2 N1 C1 C2 -179.2(10) 5_666
N1 C1 C2 C3 0(2) .
C1 C2 C3 C4 1(2) .
C1 C2 C3 S1 -178.0(10) .
C6 S1 C3 C4 174.0(11) .
C6 S1 C3 C2 -7.3(14) .
C2 C3 C4 C5 -3(2) .
S1 C3 C4 C5 176.3(11) .
C1 N1 C5 C4 -3(2) .
Ag2 N1 C5 C4 177.2(10) 5_666
C3 C4 C5 N1 4(2) .
C3 S1 C6 C7 -168.6(8) .
S1 C6 C7 C8 -176.3(11) .
S1 C6 C7 C11 4.7(16) .
C11 C7 C8 C9 0(2) .
C6 C7 C8 C9 -179.2(12) .
C10 N2 C9 C8 2(2) .
Ag1 N2 C9 C8 -175.9(11) .
C7 C8 C9 N2 -1(2) .
C9 N2 C10 C11 -0.4(19) .
Ag1 N2 C10 C11 177.4(9) .
C8 C7 C11 C10 1.2(19) .
C6 C7 C11 C10 -179.7(11) .
N2 C10 C11 C7 -1.1(19) .
C16 N3 C12 C13 0(2) .
Ag1 N3 C12 C13 -176.2(11) .
N3 C12 C13 C14 0(2) .
C12 C13 C14 C15 1(2) .
C12 C13 C14 C17' -163(4) .
C12 C13 C14 S2 178.8(11) .
C13 C14 C15 C16 -2(2) .
C17' C14 C15 C16 161(4) .
S2 C14 C15 C16 -179.3(10) .
C12 N3 C16 C15 -1(2) .
Ag1 N3 C16 C15 175.0(10) .
C14 C15 C16 N3 2(2) .
C13 C14 S2 C17 -177(4) .
C15 C14 S2 C17 0(4) .
C17' C14 S2 C17 80(9) .
C14 S2 C17 C18 -167(5) .
C13 C14 C17' S2' -165(4) .
C15 C14 C17' S2' 33(7) .
S2 C14 C17' S2' -79(5) .
C14 C17' S2' C18 178(5) .
S2 C17 C18 C19 -4(9) .
S2 C17 C18 C22 178(3) .
S2 C17 C18 S2' -81(70) .
C17' S2' C18 C19 -23(7) .
C17' S2' C18 C22 160(4) .
C17' S2' C18 C17 80(76) .
C22 C18 C19 C20 0(2) .
C17 C18 C19 C20 -178(6) .
S2' C18 C19 C20 -176(4) .
C21 N4 C20 C19 -1(2) .
Ag2 N4 C20 C19 -176.5(10) 2_755
C18 C19 C20 N4 0(2) .
Ag2 O3 C30 O4 5(2) .
Ag2 O3 C30 C27 -168.9(12) .
C20 N4 C21 C22 2(2) .
Ag2 N4 C21 C22 176.6(11) 2_755
N4 C21 C22 C18 -1(2) .
C19 C18 C22 C21 0(2) .
C17 C18 C22 C21 179(5) .
S2' C18 C22 C21 177(4) .
O2 C23 C24 C29 -139.7(18) .
O1 C23 C24 C29 50(3) .
O2 C23 C24 C25 -13(3) .
O1 C23 C24 C25 176.0(17) .
C29 C24 C25 C26 49(2) .
C23 C24 C25 C26 -81(2) .
C24 C25 C26 C27 -52(2) .
C25 C26 C27 C28 56(2) .
C25 C26 C27 C30 177.8(18) .
O4 C30 C27 C28 18(2) .
O3 C30 C27 C28 -167.6(16) .
O4 C30 C27 C26 -102.1(19) .
O3 C30 C27 C26 73(2) .
C26 C27 C28 C29 -59(2) .
C30 C27 C28 C29 -178.4(16) .
C27 C28 C29 C24 62(3) .
C25 C24 C29 C28 -55(2) .
C23 C24 C29 C28 73(2) .
